data_1550196
loop_
_publ_author_name
'Alexandropoulos, Dimitris I.'
'Vignesh, Kuduva R.'
'Stamatatos, Theocharis'
'Dunbar, Kim R.'

_publ_section_title
;
 Rare &#x201C;Janus&#x201D;-Faced {FeII7} Single-Molecule Magnet
 Exhibiting Intramolecular Ferromagnetic Interactions
;
_journal_name_full 'Chemical Science'
_journal_paper_doi 10.1039/C8SC04384A
_journal_year 2019
_chemical_formula_moiety 'C24 H36 Fe7 N48, 4(C2 H3 N), 2(Cl O4)'
_chemical_formula_sum 'C32 H48 Cl2 Fe7 N52 O8'
_chemical_formula_weight 1751.07
_space_group_crystal_system triclinic
_space_group_IT_number 2
_space_group_name_Hall '-P 1'
_space_group_name_H-M_alt 'P -1'
_symmetry_space_group_name_Hall '-P 1'
_symmetry_space_group_name_H-M 'P -1'
_atom_sites_solution_hydrogens geom
_audit_creation_date 2017-02-20
_audit_creation_method
;
Olex2 1.2
(compiled 2015.09.30 svn.r3233 for OlexSys, GUI svn.r5103)
;
_audit_update_record
;
2018-06-21 deposited with the CCDC.
2018-11-05 downloaded from the CCDC.
;
_cell_angle_alpha 93.108(2)
_cell_angle_beta 94.573(2)
_cell_angle_gamma 98.460(2)
_cell_formula_units_Z 1
_cell_length_a 11.4046(7)
_cell_length_b 12.5476(8)
_cell_length_c 13.4127(9)
_cell_measurement_reflns_used 8206
_cell_measurement_temperature 100
_cell_measurement_theta_max 25.741
_cell_measurement_theta_min 2.471
_cell_volume 1888.2(2)
_computing_cell_refinement 'SAINT v8.37A (Bruker, 2015)'
_computing_data_reduction 'SAINT v8.37A (Bruker, 2015)'
_computing_molecular_graphics 'Olex2 (Dolomanov et al., 2009)'
_computing_publication_material 'Olex2 (Dolomanov et al., 2009)'
_computing_structure_refinement 'XL (Sheldrick, 2008)'
_computing_structure_solution 'SIR2004 (Burla et al., 2007)'
_diffrn_ambient_temperature 100
_diffrn_detector 'Bruker APEX2 area detector'
_diffrn_detector_area_resol_mean 7.9
_diffrn_detector_type 'CCD area detector'
_diffrn_measured_fraction_theta_full 0.957
_diffrn_measured_fraction_theta_max 0.951
_diffrn_measurement_device 'three-circle diffractometer'
_diffrn_measurement_device_type 'Bruker APEX-II CCD'
_diffrn_measurement_method '\f and \w scans'
_diffrn_radiation_monochromator 'mirror optics'
_diffrn_radiation_probe x-ray
_diffrn_radiation_type MoK\a
_diffrn_radiation_wavelength 0.71073
_diffrn_reflns_av_R_equivalents 0.0279
_diffrn_reflns_av_unetI/netI 0.0372
_diffrn_reflns_Laue_measured_fraction_full 0.957
_diffrn_reflns_Laue_measured_fraction_max 0.951
_diffrn_reflns_limit_h_max 13
_diffrn_reflns_limit_h_min -12
_diffrn_reflns_limit_k_max 15
_diffrn_reflns_limit_k_min -15
_diffrn_reflns_limit_l_max 16
_diffrn_reflns_limit_l_min -16
_diffrn_reflns_number 15101
_diffrn_reflns_point_group_measured_fraction_full 0.957
_diffrn_reflns_point_group_measured_fraction_max 0.951
_diffrn_reflns_theta_full 25.242
_diffrn_reflns_theta_max 25.773
_diffrn_reflns_theta_min 2.627
_diffrn_source 'microfocus sealed X-ray tube'
_diffrn_source_type 'Incoatec I\ms'
_diffrn_standards_number 0
_exptl_absorpt_coefficient_mu 1.454
_exptl_absorpt_correction_T_max 0.7453
_exptl_absorpt_correction_T_min 0.5184
_exptl_absorpt_correction_type multi-scan
_exptl_absorpt_process_details
;
SADABS-2016/2 (Bruker,2016/2) was used for absorption correction.
wR2(int) was 0.0985 before and 0.0482 after correction.
The Ratio of minimum to maximum transmission is 0.6956.
The \l/2 correction factor is Not present.
;
_exptl_crystal_colour orange
_exptl_crystal_colour_primary orange
_exptl_crystal_density_diffrn 1.540
_exptl_crystal_description block
_exptl_crystal_F_000 884
_exptl_crystal_size_max 0.733
_exptl_crystal_size_mid 0.333
_exptl_crystal_size_min 0.255
_refine_diff_density_max 0.428
_refine_diff_density_min -0.508
_refine_diff_density_rms 0.085
_refine_ls_extinction_method none
_refine_ls_goodness_of_fit_ref 1.084
_refine_ls_hydrogen_treatment constr
_refine_ls_matrix_type full
_refine_ls_number_parameters 505
_refine_ls_number_reflns 6891
_refine_ls_number_restraints 260
_refine_ls_restrained_S_all 1.079
_refine_ls_R_factor_all 0.0600
_refine_ls_R_factor_gt 0.0404
_refine_ls_shift/su_max 0.001
_refine_ls_shift/su_mean 0.000
_refine_ls_structure_factor_coef Fsqd
_refine_ls_weighting_details 'w=1/[\s^2^(Fo^2^)+(0.0227P)^2^+3.5724P] where P=(Fo^2^+2Fc^2^)/3'
_refine_ls_weighting_scheme calc
_refine_ls_wR_factor_gt 0.0833
_refine_ls_wR_factor_ref 0.0925
_reflns_Friedel_coverage 0.000
_reflns_number_gt 5294
_reflns_number_total 6891
_reflns_threshold_expression 'I > 2\s(I)'
_cod_data_source_file c8sc04384a2.cif
_cod_data_source_block da429_2_0m_a
_cod_database_code 1550196
_shelx_space_group_comment
;
The symmetry employed for this shelxl refinement is uniquely defined
by the following loop, which should always be used as a source of
symmetry information in preference to the above space-group names.
They are only intended as comments.
;
_olex2_refinement_description
;
1. Fixed Uiso
 At 1.5 times of:
  All C(H,H,H) groups
2. Restrained distances
 Cl1-O1 \\sim Cl1-O2 \\sim Cl1-O3 \\sim Cl1-O4 \\sim Cl1A-O1A \\sim Cl1A-O2A
\\sim Cl1A-O3A \\sim Cl1A-O4A
 with sigma of 0.02
 O1-O2 \\sim O2-O3 \\sim O3-O4 \\sim O4-O1 \\sim O1A-O2A \\sim O2A-O3A \\sim
O3A-O4A \\sim O4A-O1A
 with sigma of 0.02
3. Uiso/Uaniso restraints and constraints
Cl1 \\sim O1 \\sim O2 \\sim O3 \\sim O3 \\sim O4 \\sim Cl1A \\sim O1A \\sim O2A
\\sim O3A \\sim O4A: within 2A with sigma of 0.04 and sigma for terminal atoms
of 0.08
Uanis(Cl1) = Uanis(Cl1A)
4. Rigid body (RIGU) restrains
 Cl1, O1, O2, O3, O3, O4, Cl1A, O1A, O2A, O3A, O4A
 with sigma for 1-2 distances of 0.004 and sigma for 1-3 distances of 0.004
5. Others
 Sof(Cl1A)=Sof(O1A)=Sof(O2A)=Sof(O3A)=Sof(O4A)=1-FVAR(1)
 Sof(Cl1)=Sof(O1)=Sof(O2)=Sof(O3)=Sof(O4)=FVAR(1)
6.a Idealised Me refined as rotating group:
 C2(H2A,H2B,H2C), C4(H4A,H4B,H4C), C6(H6A,H6B,H6C), C8(H8A,H8B,H8C), C10(H10A,
 H10B,H10C), C12(H12A,H12B,H12C), C14(H14A,H14B,H14C), C16(H16A,H16B,H16C)
;
_shelx_shelxl_version_number 2014/7
_olex2_submission_special_instructions 'No special instructions were received'

loop_
_space_group_symop_operation_xyz
'x, y, z'
'-x, -y, -z'

loop_
_atom_site_label
_atom_site_type_symbol
_atom_site_fract_x
_atom_site_fract_y
_atom_site_fract_z
_atom_site_U_iso_or_equiv
_atom_site_adp_type
_atom_site_occupancy
_atom_site_site_symmetry_order
_atom_site_calc_flag
_atom_site_refinement_flags_posn
_atom_site_refinement_flags_adp
_atom_site_refinement_flags_occupancy
_atom_site_disorder_assembly
_atom_site_disorder_group
Fe1 Fe 0.70850(4) 0.21105(3) 0.58006(3) 0.01645(12) Uani 1 1 d . . . . .
Fe2 Fe 0.52468(4) 0.09657(3) 0.73868(3) 0.01667(12) Uani 1 1 d . . . . .
Fe3 Fe 0.68090(4) 0.11613(3) 0.33949(3) 0.01696(12) Uani 1 1 d . . . . .
Fe4 Fe 0.5000 0.0000 0.5000 0.01156(13) Uani 1 2 d S T P . .
N1 N 0.7070(2) 0.1420(2) 0.71987(19) 0.0208(6) Uani 1 1 d . . . . .
N2 N 0.7883(3) 0.1049(2) 0.7618(2) 0.0228(6) Uani 1 1 d . . . . .
N3 N 0.8647(3) 0.0712(3) 0.8032(2) 0.0393(8) Uani 1 1 d . . . . .
N4 N 0.5142(2) -0.06074(19) 0.64962(17) 0.0133(5) Uani 1 1 d . . . . .
N5 N 0.5791(2) -0.1243(2) 0.67928(18) 0.0172(6) Uani 1 1 d . . . . .
N6 N 0.6377(3) -0.1830(2) 0.7095(2) 0.0311(7) Uani 1 1 d . . . . .
N7 N 0.6919(2) 0.05131(19) 0.49224(17) 0.0137(5) Uani 1 1 d . . . . .
N8 N 0.7654(2) -0.0084(2) 0.51089(19) 0.0189(6) Uani 1 1 d . . . . .
N9 N 0.8343(3) -0.0635(3) 0.5281(2) 0.0358(8) Uani 1 1 d . . . . .
N10 N 0.5110(2) 0.15499(19) 0.58383(17) 0.0133(5) Uani 1 1 d . . . . .
N11 N 0.4500(2) 0.2257(2) 0.56753(18) 0.0172(6) Uani 1 1 d . . . . .
N12 N 0.3955(3) 0.2938(2) 0.5546(2) 0.0283(7) Uani 1 1 d . . . . .
N13 N 0.6818(2) 0.2578(2) 0.43105(19) 0.0203(6) Uani 1 1 d . . . . .
N14 N 0.6805(3) 0.3493(2) 0.4066(2) 0.0255(6) Uani 1 1 d . . . . .
N15 N 0.6798(4) 0.4354(2) 0.3833(2) 0.0433(9) Uani 1 1 d . . . . .
N16 N 0.3403(2) 0.0399(2) 0.73455(19) 0.0205(6) Uani 1 1 d . . . . .
N17 N 0.2625(3) 0.0937(2) 0.7507(2) 0.0253(6) Uani 1 1 d . . . . .
N18 N 0.1904(3) 0.1438(3) 0.7684(3) 0.0419(8) Uani 1 1 d . . . . .
N19 N 0.8970(3) 0.2451(2) 0.5875(2) 0.0245(6) Uani 1 1 d . . . . .
N20 N 0.6924(3) 0.3707(2) 0.6346(2) 0.0224(6) Uani 1 1 d . . . . .
N21 N 0.4912(3) 0.2493(2) 0.79842(19) 0.0236(6) Uani 1 1 d . . . . .
N22 N 0.5786(3) 0.0280(2) 0.8760(2) 0.0238(6) Uani 1 1 d . . . . .
N23 N 0.8658(3) 0.1418(2) 0.3195(2) 0.0257(6) Uani 1 1 d . . . . .
N24 N 0.6417(3) 0.1984(2) 0.2074(2) 0.0262(7) Uani 1 1 d . . . . .
C1 C 0.9959(3) 0.2740(3) 0.5872(3) 0.0276(8) Uani 1 1 d . . . . .
C2 C 1.1237(3) 0.3101(3) 0.5873(3) 0.0420(10) Uani 1 1 d . . . . .
H2A H 1.1573 0.2626 0.5406 0.063 Uiso 1 1 calc GR . . . .
H2B H 1.1621 0.3078 0.6550 0.063 Uiso 1 1 calc GR . . . .
H2C H 1.1373 0.3843 0.5665 0.063 Uiso 1 1 calc GR . . . .
C3 C 0.6774(3) 0.4579(3) 0.6435(2) 0.0220(7) Uani 1 1 d . . . . .
C4 C 0.6580(4) 0.5702(3) 0.6542(3) 0.0333(9) Uani 1 1 d . . . . .
H4A H 0.6941 0.6101 0.6007 0.050 Uiso 1 1 calc GR . . . .
H4B H 0.6946 0.6028 0.7195 0.050 Uiso 1 1 calc GR . . . .
H4C H 0.5724 0.5732 0.6496 0.050 Uiso 1 1 calc GR . . . .
C5 C 0.4531(3) 0.3273(3) 0.8055(2) 0.0258(8) Uani 1 1 d . . . . .
C6 C 0.4030(5) 0.4271(3) 0.8136(3) 0.0492(12) Uani 1 1 d . . . . .
H6A H 0.3855 0.4510 0.7464 0.074 Uiso 1 1 calc GR . . . .
H6B H 0.4603 0.4828 0.8526 0.074 Uiso 1 1 calc GR . . . .
H6C H 0.3295 0.4148 0.8472 0.074 Uiso 1 1 calc GR . . . .
C7 C 0.6340(3) -0.0129(3) 0.9320(3) 0.0289(8) Uani 1 1 d . . . . .
C8 C 0.7052(4) -0.0644(4) 1.0053(3) 0.0524(12) Uani 1 1 d . . . . .
H8A H 0.7256 -0.1309 0.9741 0.079 Uiso 1 1 calc GR . . . .
H8B H 0.6594 -0.0817 1.0626 0.079 Uiso 1 1 calc GR . . . .
H8C H 0.7783 -0.0150 1.0283 0.079 Uiso 1 1 calc GR . . . .
C9 C 0.9572(3) 0.1555(3) 0.2910(3) 0.0273(8) Uani 1 1 d . . . . .
C10 C 1.0745(4) 0.1757(3) 0.2543(4) 0.0464(11) Uani 1 1 d . . . . .
H10A H 1.0758 0.2318 0.2061 0.070 Uiso 1 1 calc GR . . . .
H10B H 1.0923 0.1091 0.2213 0.070 Uiso 1 1 calc GR . . . .
H10C H 1.1342 0.1998 0.3106 0.070 Uiso 1 1 calc GR . . . .
C11 C 0.6204(3) 0.2400(3) 0.1370(3) 0.0288(8) Uani 1 1 d . . . . .
C12 C 0.5928(5) 0.2920(3) 0.0455(3) 0.0514(13) Uani 1 1 d . . . . .
H12A H 0.5892 0.2401 -0.0123 0.077 Uiso 1 1 calc GR . . . .
H12B H 0.6549 0.3535 0.0391 0.077 Uiso 1 1 calc GR . . . .
H12C H 0.5158 0.3174 0.0481 0.077 Uiso 1 1 calc GR . . . .
N25 N 0.8581(5) 0.1963(4) 0.0427(3) 0.0767(14) Uani 1 1 d . . . . .
C13 C 0.8922(5) 0.2503(4) -0.0180(4) 0.0622(14) Uani 1 1 d . . . . .
C14 C 0.9368(5) 0.3195(4) -0.0967(4) 0.0707(16) Uani 1 1 d . . . . .
H14A H 0.9913 0.2832 -0.1346 0.106 Uiso 1 1 calc GR . . . .
H14B H 0.9790 0.3884 -0.0656 0.106 Uiso 1 1 calc GR . . . .
H14C H 0.8696 0.3328 -0.1422 0.106 Uiso 1 1 calc GR . . . .
N26 N 1.0456(4) 0.4263(4) 1.3849(3) 0.0644(12) Uani 1 1 d . . . . .
C15 C 0.9873(4) 0.4318(3) 1.3138(3) 0.0413(10) Uani 1 1 d . . . . .
C16 C 0.9112(5) 0.4348(4) 1.2244(3) 0.0581(13) Uani 1 1 d . . . . .
H16A H 0.9594 0.4583 1.1700 0.087 Uiso 1 1 calc GR . . . .
H16B H 0.8554 0.4856 1.2360 0.087 Uiso 1 1 calc GR . . . .
H16C H 0.8668 0.3626 1.2059 0.087 Uiso 1 1 calc GR . . . .
Cl1 Cl 0.7551(9) 0.5780(8) 0.9446(8) 0.0377(4) Uani 0.506(12) 1 d D U . A 1
O1 O 0.7933(17) 0.5135(11) 1.0232(11) 0.042(3) Uani 0.506(12) 1 d D U . A 1
O2 O 0.6420(7) 0.5273(9) 0.9002(6) 0.069(3) Uani 0.506(12) 1 d D U . A 1
O3 O 0.8388(9) 0.5878(9) 0.8707(9) 0.057(3) Uani 0.506(12) 1 d D U . A 1
O4 O 0.7440(12) 0.6808(6) 0.9877(6) 0.078(3) Uani 0.506(12) 1 d D U . A 1
Cl1A Cl 0.7551(9) 0.5708(8) 0.9413(8) 0.0377(4) Uani 0.494(12) 1 d D U . A 2
O1A O 0.8021(19) 0.5386(13) 1.0352(12) 0.049(3) Uani 0.494(12) 1 d D U . A 2
O2A O 0.7046(9) 0.4768(5) 0.8780(5) 0.057(3) Uani 0.494(12) 1 d D U . A 2
O3A O 0.8489(10) 0.6317(10) 0.8952(11) 0.080(4) Uani 0.494(12) 1 d D U . A 2
O4A O 0.6647(8) 0.6338(8) 0.9564(6) 0.067(3) Uani 0.494(12) 1 d D U . A 2

loop_
_atom_site_aniso_label
_atom_site_aniso_U_11
_atom_site_aniso_U_22
_atom_site_aniso_U_33
_atom_site_aniso_U_23
_atom_site_aniso_U_13
_atom_site_aniso_U_12
Fe1 0.0162(2) 0.0152(2) 0.0176(2) 0.00328(17) 0.00170(18) 0.00007(18)
Fe2 0.0184(3) 0.0178(2) 0.0141(2) 0.00279(17) 0.00219(18) 0.00254(19)
Fe3 0.0155(2) 0.0198(2) 0.0159(2) 0.00562(17) 0.00352(18) 0.00095(19)
Fe4 0.0122(3) 0.0112(3) 0.0113(3) 0.0020(2) 0.0023(2) 0.0006(2)
N1 0.0187(15) 0.0242(14) 0.0196(14) 0.0040(11) -0.0011(11) 0.0039(12)
N2 0.0206(16) 0.0254(15) 0.0222(15) 0.0019(12) -0.0006(12) 0.0042(13)
N3 0.035(2) 0.048(2) 0.0373(19) 0.0075(15) -0.0042(15) 0.0175(17)
N4 0.0139(13) 0.0124(12) 0.0137(12) 0.0045(9) 0.0002(10) 0.0017(10)
N5 0.0173(14) 0.0171(13) 0.0169(13) 0.0029(10) 0.0034(11) 0.0006(12)
N6 0.0277(17) 0.0284(16) 0.0399(18) 0.0096(13) 0.0011(14) 0.0122(14)
N7 0.0101(13) 0.0166(12) 0.0149(12) 0.0040(10) 0.0010(10) 0.0028(11)
N8 0.0183(15) 0.0200(14) 0.0181(14) 0.0025(11) 0.0038(11) 0.0001(13)
N9 0.0307(18) 0.0337(17) 0.047(2) 0.0059(14) 0.0023(15) 0.0171(16)
N10 0.0160(13) 0.0108(12) 0.0138(12) 0.0031(9) 0.0023(10) 0.0027(11)
N11 0.0168(14) 0.0192(14) 0.0147(13) 0.0015(10) 0.0020(10) -0.0001(12)
N12 0.0275(17) 0.0276(16) 0.0334(17) 0.0076(13) 0.0033(13) 0.0132(14)
N13 0.0233(15) 0.0147(13) 0.0236(14) 0.0072(11) 0.0032(11) 0.0021(11)
N14 0.0281(17) 0.0233(16) 0.0258(15) 0.0059(12) 0.0030(12) 0.0044(13)
N15 0.066(3) 0.0237(17) 0.041(2) 0.0128(14) 0.0013(17) 0.0104(16)
N16 0.0181(15) 0.0256(14) 0.0190(14) 0.0045(11) 0.0044(11) 0.0049(12)
N17 0.0239(17) 0.0321(16) 0.0206(15) 0.0023(12) 0.0023(12) 0.0060(15)
N18 0.033(2) 0.052(2) 0.045(2) -0.0025(16) 0.0076(16) 0.0217(18)
N19 0.0184(16) 0.0209(14) 0.0327(16) 0.0002(12) 0.0020(12) -0.0012(12)
N20 0.0238(16) 0.0185(15) 0.0236(15) 0.0018(11) 0.0036(12) -0.0013(12)
N21 0.0332(17) 0.0219(15) 0.0152(14) -0.0003(11) 0.0027(12) 0.0033(13)
N22 0.0273(16) 0.0282(15) 0.0163(14) 0.0061(12) 0.0040(12) 0.0025(13)
N23 0.0185(16) 0.0308(16) 0.0283(16) 0.0110(12) 0.0037(12) 0.0014(13)
N24 0.0252(16) 0.0315(16) 0.0211(15) 0.0105(12) 0.0032(12) -0.0025(13)
C1 0.026(2) 0.0227(17) 0.034(2) 0.0036(14) 0.0003(15) 0.0029(15)
C2 0.019(2) 0.045(2) 0.061(3) 0.008(2) 0.0054(18) -0.0013(18)
C3 0.0239(18) 0.0228(18) 0.0191(16) 0.0032(13) 0.0012(13) 0.0025(14)
C4 0.043(2) 0.0221(18) 0.038(2) 0.0058(15) 0.0063(17) 0.0128(17)
C5 0.036(2) 0.0273(19) 0.0147(16) 0.0023(13) 0.0032(14) 0.0062(17)
C6 0.075(3) 0.044(2) 0.038(2) 0.0062(18) 0.006(2) 0.037(2)
C7 0.037(2) 0.0281(18) 0.0225(18) 0.0046(14) 0.0078(16) 0.0048(17)
C8 0.062(3) 0.067(3) 0.035(2) 0.024(2) 0.002(2) 0.025(3)
C9 0.025(2) 0.0225(17) 0.037(2) 0.0095(15) 0.0064(16) 0.0080(15)
C10 0.025(2) 0.041(2) 0.079(3) 0.012(2) 0.022(2) 0.0090(19)
C11 0.035(2) 0.0238(18) 0.0258(19) 0.0022(15) 0.0037(16) -0.0006(16)
C12 0.088(4) 0.039(2) 0.028(2) 0.0123(18) -0.008(2) 0.015(2)
N25 0.081(4) 0.085(3) 0.058(3) -0.010(2) 0.024(3) -0.009(3)
C13 0.061(3) 0.060(3) 0.060(3) -0.018(3) 0.010(3) -0.004(3)
C14 0.075(4) 0.058(3) 0.069(4) -0.008(3) 0.002(3) -0.016(3)
N26 0.061(3) 0.069(3) 0.063(3) 0.009(2) -0.001(2) 0.010(2)
C15 0.041(3) 0.039(2) 0.045(3) 0.0036(18) 0.007(2) 0.009(2)
C16 0.054(3) 0.074(3) 0.051(3) 0.010(2) 0.007(2) 0.021(3)
Cl1 0.0393(6) 0.0422(11) 0.0307(7) 0.0108(7) 0.0019(5) 0.0006(7)
O1 0.043(6) 0.040(5) 0.044(5) 0.020(4) 0.007(4) 0.003(4)
O2 0.041(4) 0.096(7) 0.063(5) 0.019(4) -0.005(3) -0.011(4)
O3 0.055(5) 0.065(6) 0.058(5) 0.027(4) 0.029(4) 0.012(4)
O4 0.129(9) 0.043(4) 0.069(5) 0.012(3) 0.012(5) 0.027(4)
Cl1A 0.0393(6) 0.0422(11) 0.0307(7) 0.0108(7) 0.0019(5) 0.0006(7)
O1A 0.042(6) 0.064(8) 0.042(4) 0.018(4) -0.008(4) 0.010(6)
O2A 0.077(6) 0.049(4) 0.041(4) -0.004(3) -0.013(3) 0.004(4)
O3A 0.069(5) 0.097(8) 0.069(7) 0.036(6) 0.014(4) -0.026(5)
O4A 0.074(5) 0.069(6) 0.064(5) 0.017(4) -0.005(4) 0.033(5)

loop_
_atom_type_symbol
_atom_type_description
_atom_type_scat_dispersion_real
_atom_type_scat_dispersion_imag
_atom_type_scat_source
C C 0.0033 0.0016 'International Tables Vol C Tables 4.2.6.8 and 6.1.1.4'
H H 0.0000 0.0000 'International Tables Vol C Tables 4.2.6.8 and 6.1.1.4'
Cl Cl 0.1484 0.1585 'International Tables Vol C Tables 4.2.6.8 and 6.1.1.4'
Fe Fe 0.3463 0.8444 'International Tables Vol C Tables 4.2.6.8 and 6.1.1.4'
N N 0.0061 0.0033 'International Tables Vol C Tables 4.2.6.8 and 6.1.1.4'
O O 0.0106 0.0060 'International Tables Vol C Tables 4.2.6.8 and 6.1.1.4'

loop_
_geom_angle_atom_site_label_1
_geom_angle_atom_site_label_2
_geom_angle_atom_site_label_3
_geom_angle
_geom_angle_site_symmetry_1
_geom_angle_site_symmetry_3
N1 Fe1 N7 93.91(9) . .
N1 Fe1 N10 79.56(10) . .
N1 Fe1 N13 169.13(10) . .
N1 Fe1 N19 93.92(11) . .
N1 Fe1 N20 96.63(10) . .
N7 Fe1 N10 80.44(9) . .
N13 Fe1 N7 78.81(9) . .
N13 Fe1 N10 91.19(10) . .
N13 Fe1 N20 89.30(10) . .
N19 Fe1 N7 95.96(10) . .
N19 Fe1 N10 172.26(10) . .
N19 Fe1 N13 94.85(11) . .
N19 Fe1 N20 93.02(11) . .
N20 Fe1 N7 165.64(10) . .
N20 Fe1 N10 91.89(10) . .
N1 Fe2 N4 93.08(10) . .
N1 Fe2 N10 80.01(10) . .
N1 Fe2 N16 171.06(10) . .
N1 Fe2 N21 97.62(11) . .
N1 Fe2 N22 87.82(10) . .
N4 Fe2 N10 80.67(8) . .
N16 Fe2 N4 79.67(10) . .
N16 Fe2 N10 93.56(9) . .
N16 Fe2 N21 88.50(11) . .
N16 Fe2 N22 97.62(10) . .
N21 Fe2 N4 164.25(10) . .
N21 Fe2 N10 89.80(9) . .
N21 Fe2 N22 99.60(10) . .
N22 Fe2 N4 92.31(10) . .
N22 Fe2 N10 165.54(11) . .
N7 Fe3 N4 81.14(9) . 2_656
N13 Fe3 N4 92.98(10) . 2_656
N13 Fe3 N7 79.22(9) . .
N13 Fe3 N16 169.76(10) . 2_656
N13 Fe3 N23 96.26(11) . .
N13 Fe3 N24 91.04(11) . .
N16 Fe3 N4 79.22(10) 2_656 2_656
N16 Fe3 N7 92.92(9) 2_656 .
N16 Fe3 N23 91.33(11) 2_656 .
N16 Fe3 N24 95.66(11) 2_656 .
N23 Fe3 N4 170.47(10) . 2_656
N23 Fe3 N7 98.31(10) . .
N23 Fe3 N24 91.27(11) . .
N24 Fe3 N4 90.86(10) . 2_656
N24 Fe3 N7 166.98(11) . .
N4 Fe4 N4 180.0 . 2_656
N4 Fe4 N7 83.57(9) . 2_656
N4 Fe4 N7 96.43(9) 2_656 2_656
N4 Fe4 N7 83.57(9) 2_656 .
N4 Fe4 N7 96.43(9) . .
N7 Fe4 N7 180.0 2_656 .
N10 Fe4 N4 83.21(9) 2_656 2_656
N10 Fe4 N4 96.79(9) 2_656 .
N10 Fe4 N4 96.79(9) . 2_656
N10 Fe4 N4 83.21(9) . .
N10 Fe4 N7 96.57(9) 2_656 .
N10 Fe4 N7 96.57(9) . 2_656
N10 Fe4 N7 83.43(9) 2_656 2_656
N10 Fe4 N7 83.43(9) . .
N10 Fe4 N10 180.0 . 2_656
Fe1 N1 Fe2 104.53(11) . .
N2 N1 Fe1 125.8(2) . .
N2 N1 Fe2 125.6(2) . .
N3 N2 N1 178.5(4) . .
Fe2 N4 Fe3 96.47(10) . 2_656
Fe4 N4 Fe2 97.99(9) . .
Fe4 N4 Fe3 97.78(9) . 2_656
N5 N4 Fe2 117.77(19) . .
N5 N4 Fe3 114.34(18) . 2_656
N5 N4 Fe4 126.8(2) . .
N6 N5 N4 177.9(3) . .
Fe1 N7 Fe3 96.60(9) . .
Fe4 N7 Fe1 97.99(10) . .
Fe4 N7 Fe3 97.51(9) . .
N8 N7 Fe1 119.10(19) . .
N8 N7 Fe3 118.11(19) . .
N8 N7 Fe4 122.27(19) . .
N9 N8 N7 179.6(3) . .
Fe2 N10 Fe1 95.60(9) . .
Fe4 N10 Fe1 98.13(10) . .
Fe4 N10 Fe2 98.13(9) . .
N11 N10 Fe1 113.51(18) . .
N11 N10 Fe2 118.28(19) . .
N11 N10 Fe4 127.21(19) . .
N12 N11 N10 177.8(3) . .
Fe3 N13 Fe1 104.94(11) . .
N14 N13 Fe1 125.9(2) . .
N14 N13 Fe3 128.7(2) . .
N15 N14 N13 179.7(4) . .
Fe2 N16 Fe3 104.39(12) . 2_656
N17 N16 Fe2 126.5(2) . .
N17 N16 Fe3 127.3(2) . 2_656
N18 N17 N16 178.2(3) . .
C1 N19 Fe1 172.3(3) . .
C3 N20 Fe1 165.9(3) . .
C5 N21 Fe2 160.5(3) . .
C7 N22 Fe2 159.7(3) . .
C9 N23 Fe3 167.4(3) . .
C11 N24 Fe3 178.8(3) . .
N19 C1 C2 179.3(4) . .
C1 C2 H2A 109.5 . .
C1 C2 H2B 109.5 . .
C1 C2 H2C 109.5 . .
H2A C2 H2B 109.5 . .
H2A C2 H2C 109.5 . .
H2B C2 H2C 109.5 . .
N20 C3 C4 179.7(4) . .
C3 C4 H4A 109.5 . .
C3 C4 H4B 109.5 . .
C3 C4 H4C 109.5 . .
H4A C4 H4B 109.5 . .
H4A C4 H4C 109.5 . .
H4B C4 H4C 109.5 . .
N21 C5 C6 179.2(4) . .
C5 C6 H6A 109.5 . .
C5 C6 H6B 109.5 . .
C5 C6 H6C 109.5 . .
H6A C6 H6B 109.5 . .
H6A C6 H6C 109.5 . .
H6B C6 H6C 109.5 . .
N22 C7 C8 179.2(4) . .
C7 C8 H8A 109.5 . .
C7 C8 H8B 109.5 . .
C7 C8 H8C 109.5 . .
H8A C8 H8B 109.5 . .
H8A C8 H8C 109.5 . .
H8B C8 H8C 109.5 . .
N23 C9 C10 178.7(4) . .
C9 C10 H10A 109.5 . .
C9 C10 H10B 109.5 . .
C9 C10 H10C 109.5 . .
H10A C10 H10B 109.5 . .
H10A C10 H10C 109.5 . .
H10B C10 H10C 109.5 . .
N24 C11 C12 179.1(4) . .
C11 C12 H12A 109.5 . .
C11 C12 H12B 109.5 . .
C11 C12 H12C 109.5 . .
H12A C12 H12B 109.5 . .
H12A C12 H12C 109.5 . .
H12B C12 H12C 109.5 . .
N25 C13 C14 179.6(7) . .
C13 C14 H14A 109.5 . .
C13 C14 H14B 109.5 . .
C13 C14 H14C 109.5 . .
H14A C14 H14B 109.5 . .
H14A C14 H14C 109.5 . .
H14B C14 H14C 109.5 . .
N26 C15 C16 177.9(5) . .
C15 C16 H16A 109.5 . .
C15 C16 H16B 109.5 . .
C15 C16 H16C 109.5 . .
H16A C16 H16B 109.5 . .
H16A C16 H16C 109.5 . .
H16B C16 H16C 109.5 . .
O2 Cl1 O1 108.4(9) . .
O2 Cl1 O3 110.0(8) . .
O3 Cl1 O1 110.5(13) . .
O4 Cl1 O1 108.5(8) . .
O4 Cl1 O2 109.0(9) . .
O4 Cl1 O3 110.4(8) . .
O1A Cl1A O2A 109.6(9) . .
O3A Cl1A O1A 108.8(14) . .
O3A Cl1A O2A 110.1(8) . .
O4A Cl1A O1A 110.2(10) . .
O4A Cl1A O2A 108.3(9) . .
O4A Cl1A O3A 109.9(9) . .

loop_
_geom_bond_atom_site_label_1
_geom_bond_atom_site_label_2
_geom_bond_distance
_geom_bond_site_symmetry_2
Fe1 N1 2.108(3) .
Fe1 N7 2.244(2) .
Fe1 N10 2.264(3) .
Fe1 N13 2.124(3) .
Fe1 N19 2.123(3) .
Fe1 N20 2.134(3) .
Fe2 N1 2.112(3) .
Fe2 N4 2.234(2) .
Fe2 N10 2.241(2) .
Fe2 N16 2.114(3) .
Fe2 N21 2.136(3) .
Fe2 N22 2.158(3) .
Fe3 N4 2.250(3) 2_656
Fe3 N7 2.246(2) .
Fe3 N13 2.103(3) .
Fe3 N16 2.119(3) 2_656
Fe3 N23 2.126(3) .
Fe3 N24 2.148(3) .
Fe4 N4 2.187(2) .
Fe4 N4 2.187(2) 2_656
Fe4 N7 2.200(2) .
Fe4 N7 2.200(2) 2_656
Fe4 N10 2.175(2) 2_656
Fe4 N10 2.175(2) .
N1 N2 1.211(4) .
N2 N3 1.141(4) .
N4 Fe3 2.250(2) 2_656
N4 N5 1.226(4) .
N5 N6 1.135(4) .
N7 N8 1.225(4) .
N8 N9 1.139(4) .
N10 N11 1.224(4) .
N11 N12 1.141(4) .
N13 N14 1.213(4) .
N14 N15 1.141(4) .
N16 Fe3 2.118(3) 2_656
N16 N17 1.217(4) .
N17 N18 1.138(4) .
N19 C1 1.133(4) .
N20 C3 1.134(4) .
N21 C5 1.130(4) .
N22 C7 1.134(4) .
N23 C9 1.132(4) .
N24 C11 1.130(4) .
C1 C2 1.460(5) .
C2 H2A 0.9800 .
C2 H2B 0.9800 .
C2 H2C 0.9800 .
C3 C4 1.459(5) .
C4 H4A 0.9800 .
C4 H4B 0.9800 .
C4 H4C 0.9800 .
C5 C6 1.453(5) .
C6 H6A 0.9800 .
C6 H6B 0.9800 .
C6 H6C 0.9800 .
C7 C8 1.463(5) .
C8 H8A 0.9800 .
C8 H8B 0.9800 .
C8 H8C 0.9800 .
C9 C10 1.454(5) .
C10 H10A 0.9800 .
C10 H10B 0.9800 .
C10 H10C 0.9800 .
C11 C12 1.455(5) .
C12 H12A 0.9800 .
C12 H12B 0.9800 .
C12 H12C 0.9800 .
N25 C13 1.143(6) .
C13 C14 1.477(7) .
C14 H14A 0.9800 .
C14 H14B 0.9800 .
C14 H14C 0.9800 .
N26 C15 1.130(6) .
C15 C16 1.428(6) .
C16 H16A 0.9800 .
C16 H16B 0.9800 .
C16 H16C 0.9800 .
Cl1 O1 1.442(10) .
Cl1 O2 1.421(10) .
Cl1 O3 1.428(10) .
Cl1 O4 1.411(10) .
Cl1A O1A 1.431(10) .
Cl1A O2A 1.434(10) .
Cl1A O3A 1.424(10) .
Cl1A O4A 1.409(10) .
